data_7215634
loop_
_publ_author_name
'Klap\"otke, Thomas M.'
'Mir\'o Sabat\'e, Carles'
'Rasp, Matthias'

_publ_section_title
;
 Synthesis and properties of 5-nitrotetrazole derivatives as new energetic
 materials
;
_journal_issue 15
_journal_name_full 'Journal of Materials Chemistry'
_journal_page_first 2240
_journal_paper_doi 10.1039/b818925k
_journal_volume 19
_journal_year 2009
_chemical_formula_moiety 'C3 H3 N9 O2, H2 O'
_chemical_formula_sum 'C3 H5 N9 O3'
_chemical_formula_weight 215.16
_space_group_IT_number 4
_symmetry_cell_setting monoclinic
_symmetry_space_group_name_Hall 'P 2yb'
_symmetry_space_group_name_H-M 'P 1 21 1'
_audit_creation_date 2008-09-01T16:43:12-00:00
_audit_creation_method 'WinGX routine CIF_UPDATE'
_cell_angle_alpha 90.00
_cell_angle_beta 101.132(9)
_cell_angle_gamma 90.00
_cell_formula_units_Z 2
_cell_length_a 6.3238(5)
_cell_length_b 4.9208(4)
_cell_length_c 13.0318(12)
_cell_measurement_reflns_used 1952
_cell_measurement_temperature 100(2)
_cell_measurement_theta_max 29.9989
_cell_measurement_theta_min 4.1027
_cell_volume 397.90(6)
_computing_cell_refinement
;
CrysAlis RED, Oxford Diffraction Ltd.,
Version 1.171.27p5 beta (release 01-04-2005 CrysAlis171 .NET)
(compiled Apr 1 2005,17:53:34)
;
_computing_data_collection
;
CrysAlis CCD, Oxford Diffraction Ltd.,
Version 1.171.27p5 beta (release 01-04-2005 CrysAlis171 .NET)
(compiled Apr 1 2005,17:53:34)
;
_computing_data_reduction
;
CrysAlis RED, Oxford Diffraction Ltd.,
Version 1.171.27p5 beta (release 01-04-2005 CrysAlis171 .NET)
(compiled Apr 1 2005,17:53:34)
;
_computing_molecular_graphics 'Ortep-3 for Windows (Farrugia, 1997)'
_computing_publication_material 'WinGX publication routines (Farrugia, 1999)'
_computing_structure_refinement 'SHELXL-97 (Sheldrick, 1997)'
_computing_structure_solution 'SHELXS-97 (Sheldrick, 1997)'
_diffrn_measured_fraction_theta_full 0.991
_diffrn_measured_fraction_theta_max 0.991
_diffrn_measurement_device 'CCD camera on \k-goniostat'
_diffrn_measurement_device_type 'Oxford Xcalibur3 CCD area detector'
_diffrn_measurement_method 'omega scan'
_diffrn_radiation_probe x-ray
_diffrn_radiation_type MoK\a
_diffrn_radiation_wavelength 0.71073
_diffrn_reflns_av_R_equivalents 0.0487
_diffrn_reflns_av_sigmaI/netI 0.0584
_diffrn_reflns_limit_h_max 8
_diffrn_reflns_limit_h_min -8
_diffrn_reflns_limit_k_max 6
_diffrn_reflns_limit_k_min -6
_diffrn_reflns_limit_l_max 18
_diffrn_reflns_limit_l_min -18
_diffrn_reflns_number 5172
_diffrn_reflns_theta_full 30.09
_diffrn_reflns_theta_max 30.09
_diffrn_reflns_theta_min 4.11
_exptl_absorpt_coefficient_mu 0.157
_exptl_absorpt_correction_T_max 0.997
_exptl_absorpt_correction_T_min 0.910
_exptl_absorpt_correction_type multi-scan
_exptl_absorpt_process_details
;
CrysAlis RED, Oxford Diffraction Ltd.,
Version 1.171.31.7 (release 18-10-2006 CrysAlis171 .NET)
(compiled Oct 18 2006,16:28:17)
Empirical absorption correction using spherical harmonics,
implemented in SCALE3 ABSPACK scaling algorithm.
;
_exptl_crystal_colour colorless
_exptl_crystal_density_diffrn 1.796
_exptl_crystal_density_method 'not measured'
_exptl_crystal_description block
_exptl_crystal_F_000 220
_exptl_crystal_size_max 0.30
_exptl_crystal_size_mid 0.20
_exptl_crystal_size_min 0.02
_refine_diff_density_max 0.262
_refine_diff_density_min -0.255
_refine_diff_density_rms 0.061
_refine_ls_extinction_expression Fc^*^=kFc[1+0.001xFc^2^\l^3^/sin(2\q)]^-1/4^
_refine_ls_extinction_method none
_refine_ls_goodness_of_fit_ref 1.015
_refine_ls_hydrogen_treatment mixed
_refine_ls_matrix_type full
_refine_ls_number_parameters 156
_refine_ls_number_reflns 1273
_refine_ls_number_restraints 1
_refine_ls_restrained_S_all 1.015
_refine_ls_R_factor_all 0.0611
_refine_ls_R_factor_gt 0.0343
_refine_ls_shift/su_max 0.000
_refine_ls_shift/su_mean 0.000
_refine_ls_structure_factor_coef Fsqd
_refine_ls_weighting_details 'calc w=1/[\s^2^(Fo^2^)+(0.0338P)^2^+0.4333P] where P=(Fo^2^+2Fc^2^)/3'
_refine_ls_weighting_scheme calc
_refine_ls_wR_factor_gt 0.0503
_refine_ls_wR_factor_ref 0.0589
_reflns_number_gt 952
_reflns_number_total 1273
_reflns_threshold_expression >2sigma(I)
_cod_data_source_file b818925k.txt
_cod_data_source_block dx100-NTTz_H2O
_cod_depositor_comments
;
The following automatic conversions were performed:

'_symmetry_cell_setting' value 'Monoclinic' changed to 'monoclinic'
according to
/usr/data/users/saulius/automatic-downloads/retrospective/RSC/lib/dictionaries/cif_core.dic
dictionary named 'cif_core.dic' version 2.4.2 from 2011-04-26.

Automatic conversion script
Id: cif_fix_values 2281 2013-09-26 08:29:07Z andrius 
;
_cod_original_sg_symbol_H-M 'P 21'
_cod_database_code 7215634

loop_
_symmetry_equiv_pos_as_xyz
'x, y, z'
'-x, y+1/2, -z'

loop_
_atom_site_label
_atom_site_type_symbol
_atom_site_fract_x
_atom_site_fract_y
_atom_site_fract_z
_atom_site_U_iso_or_equiv
_atom_site_adp_type
_atom_site_occupancy
_atom_site_symmetry_multiplicity
_atom_site_calc_flag
O3 O -0.0143(3) 0.8471(4) 0.04917(14) 0.0204(4) Uani 1 1 d
O1 O 0.4307(2) 0.3388(3) 0.61919(12) 0.0185(4) Uani 1 1 d
O2 O 0.2481(3) 0.7053(3) 0.63614(13) 0.0195(4) Uani 1 1 d
N9 N 0.4482(3) 0.0680(4) 0.15220(16) 0.0133(5) Uani 1 1 d
N6 N 0.4501(3) 0.5049(4) 0.15777(16) 0.0140(4) Uani 1 1 d
N5 N 0.0981(3) 0.7250(4) 0.42654(15) 0.0148(4) Uani 1 1 d
N4 N 0.0582(3) 0.6585(4) 0.32681(15) 0.0157(4) Uani 1 1 d
N8 N 0.6207(3) 0.1513(4) 0.11427(15) 0.0155(4) Uani 1 1 d
N3 N 0.1660(3) 0.4290(4) 0.31986(15) 0.0129(4) Uani 1 1 d
N1 N 0.3087(3) 0.5224(4) 0.58455(16) 0.0145(4) Uani 1 1 d
N2 N 0.2761(3) 0.3385(4) 0.41042(13) 0.0125(4) Uani 1 1 d
N7 N 0.6213(3) 0.4151(4) 0.11786(16) 0.0151(5) Uani 1 1 d
C2 C 0.1450(3) 0.2790(5) 0.22192(17) 0.0136(4) Uani 1 1 d
C3 C 0.3466(3) 0.2856(5) 0.17867(15) 0.0116(4) Uani 1 1 d
C1 C 0.2277(3) 0.5284(5) 0.47313(19) 0.0125(4) Uani 1 1 d
H1 H 0.033(4) 0.375(5) 0.1749(18) 0.015(6) Uiso 1 1 d
H2 H 0.101(3) 0.101(5) 0.2342(17) 0.010(6) Uiso 1 1 d
H5 H -0.137(5) 0.865(6) 0.066(2) 0.041(9) Uiso 1 1 d
H4 H -0.010(5) 0.681(8) 0.025(3) 0.054(11) Uiso 1 1 d
H3 H 0.424(4) -0.106(6) 0.163(2) 0.035(9) Uiso 1 1 d

loop_
_atom_site_aniso_label
_atom_site_aniso_U_11
_atom_site_aniso_U_22
_atom_site_aniso_U_33
_atom_site_aniso_U_23
_atom_site_aniso_U_13
_atom_site_aniso_U_12
O3 0.0183(9) 0.0189(10) 0.0252(10) -0.0018(8) 0.0072(8) 0.0003(7)
O1 0.0181(8) 0.0152(9) 0.0216(9) 0.0017(7) 0.0025(6) 0.0032(7)
O2 0.0206(9) 0.0180(10) 0.0208(9) -0.0065(7) 0.0063(7) 0.0016(7)
N9 0.0136(10) 0.0101(11) 0.0167(12) -0.0004(8) 0.0043(9) -0.0015(8)
N6 0.0127(10) 0.0131(10) 0.0174(11) 0.0002(8) 0.0057(8) 0.0003(8)
N5 0.0148(9) 0.0142(11) 0.0162(10) -0.0003(8) 0.0052(8) 0.0001(8)
N4 0.0162(10) 0.0135(11) 0.0185(11) 0.0002(9) 0.0060(8) 0.0024(8)
N8 0.0144(11) 0.0166(11) 0.0159(11) -0.0004(9) 0.0043(8) -0.0015(8)
N3 0.0120(9) 0.0105(10) 0.0173(10) 0.0017(8) 0.0058(8) 0.0009(8)
N1 0.0124(9) 0.0133(10) 0.0189(11) 0.0003(9) 0.0061(8) -0.0007(8)
N2 0.0125(9) 0.0109(10) 0.0150(10) 0.0007(8) 0.0052(7) -0.0002(7)
N7 0.0150(11) 0.0138(10) 0.0167(11) -0.0018(8) 0.0039(9) -0.0010(8)
C2 0.0140(10) 0.0138(12) 0.0138(11) -0.0009(10) 0.0045(9) -0.0007(11)
C3 0.0122(10) 0.0126(11) 0.0087(10) -0.0007(10) -0.0011(8) 0.0000(10)
C1 0.0098(10) 0.0126(10) 0.0161(11) 0.0012(9) 0.0048(8) 0.0000(9)

loop_
_geom_angle_atom_site_label_1
_geom_angle_atom_site_label_2
_geom_angle_atom_site_label_3
_geom_angle
H5 O3 H4 106(3)
C3 N9 N8 108.47(18)
C3 N9 H3 129.0(17)
N8 N9 H3 122.1(17)
C3 N6 N7 106.05(18)
N4 N5 C1 104.61(18)
N5 N4 N3 105.97(18)
N7 N8 N9 106.79(19)
N2 N3 N4 114.34(18)
N2 N3 C2 123.54(19)
N4 N3 C2 121.84(19)
O1 N1 O2 125.7(2)
O1 N1 C1 117.68(18)
O2 N1 C1 116.61(19)
C1 N2 N3 99.72(18)
N8 N7 N6 109.91(19)
N3 C2 C3 112.34(18)
N3 C2 H1 103.9(14)
C3 C2 H1 108.8(13)
N3 C2 H2 107.5(14)
C3 C2 H2 112.8(13)
H1 C2 H2 111(2)
N6 C3 N9 108.78(16)
N6 C3 C2 126.2(2)
N9 C3 C2 124.9(2)
N2 C1 N5 115.3(2)
N2 C1 N1 122.0(2)
N5 C1 N1 122.6(2)

loop_
_geom_bond_atom_site_label_1
_geom_bond_atom_site_label_2
_geom_bond_distance
O3 H5 0.85(3)
O3 H4 0.88(4)
O1 N1 1.217(3)
O2 N1 1.228(2)
N9 C3 1.328(3)
N9 N8 1.345(3)
N9 H3 0.89(3)
N6 C3 1.318(3)
N6 N7 1.362(3)
N5 N4 1.317(3)
N5 C1 1.336(3)
N4 N3 1.331(3)
N8 N7 1.299(2)
N3 N2 1.326(2)
N3 C2 1.458(3)
N1 C1 1.444(3)
N2 C1 1.316(3)
C2 C3 1.491(3)
C2 H1 0.96(2)
C2 H2 0.94(3)

loop_
_geom_hbond_atom_site_label_D
_geom_hbond_atom_site_label_H
_geom_hbond_atom_site_label_A
_geom_hbond_distance_DH
_geom_hbond_distance_HA
_geom_hbond_distance_DA
_geom_hbond_angle_DHA
_geom_hbond_site_symmetry_A
O3 H5 N8 0.85(3) 2.26(3) 3.008(3) 147(3) 1_465
O3 H4 O3 0.88(4) 1.93(4) 2.7961(17) 170(3) 2_545
N9 H3 N6 0.89(3) 1.92(3) 2.771(3) 159(2) 1_545

loop_
_geom_torsion_atom_site_label_1
_geom_torsion_atom_site_label_2
_geom_torsion_atom_site_label_3
_geom_torsion_atom_site_label_4
_geom_torsion
C1 N5 N4 N3 -0.2(2)
C3 N9 N8 N7 -0.2(3)
N5 N4 N3 N2 0.1(2)
N5 N4 N3 C2 174.25(18)
N4 N3 N2 C1 0.1(2)
C2 N3 N2 C1 -173.93(19)
N9 N8 N7 N6 -0.1(3)
C3 N6 N7 N8 0.3(3)
N2 N3 C2 C3 -74.4(3)
N4 N3 C2 C3 111.9(2)
N7 N6 C3 N9 -0.4(2)
N7 N6 C3 C2 -178.8(2)
N8 N9 C3 N6 0.4(2)
N8 N9 C3 C2 178.7(2)
N3 C2 C3 N6 -55.4(3)
N3 C2 C3 N9 126.5(2)
N3 N2 C1 N5 -0.3(2)
N3 N2 C1 N1 179.4(2)
N4 N5 C1 N2 0.4(2)
N4 N5 C1 N1 -179.32(19)
O1 N1 C1 N2 2.4(3)
O2 N1 C1 N2 -177.9(2)
O1 N1 C1 N5 -177.9(2)
O2 N1 C1 N5 1.8(3)

_cod_duplicate_entry 7200617
